data_4316142
loop_
_publ_author_name
'William A. Merrill'
'Robert J. Wright'
'Corneliu S. Stanciu'
'Marilyn M. Olmstead'
'James C. Fettinger'
'Philip P. Power'

_publ_section_title
;
 Synthesis and Structural Characterization of a Series of Dimeric
 Metal(II) Imido Complexes {M(\m-NAr#)}2 [M = Ge, Sn, Pb; Ar#=
 C6H3-2,6-(C6H2-2,4,6-Me3)2] and the Related Monomeric Primary Amido
 Derivatives M{N(H)Ar#}2 (M = Ge, Sn, Pb): Spectroscopic Manifestations of
 Secondary Metal-Ligand Interactions
;
_journal_name_full 'Inorganic Chemistry'
_journal_page_first 7097
_journal_page_last 7105
_journal_paper_doi 10.1021/ic100831c
_journal_volume 49
_journal_year 2010
_chemical_formula_moiety 'C48 H52 Ge N2'
_chemical_formula_sum 'C48 H52 Ge N2'
_chemical_formula_weight 729.51
_chemical_name_common 'Compound 4'
_chemical_name_systematic
; 
 ? 
;
_space_group_IT_number 15
_symmetry_cell_setting monoclinic
_symmetry_space_group_name_Hall '-C 2yc'
_symmetry_space_group_name_H-M 'C 1 2/c 1'
_atom_sites_solution_hydrogens geom
_atom_sites_solution_primary direct
_atom_sites_solution_secondary difmap
_audit_creation_method SHELXL-97
_cell_angle_alpha 90.00
_cell_angle_beta 123.311(4)
_cell_angle_gamma 90.00
_cell_formula_units_Z 4
_cell_length_a 19.0482(8)
_cell_length_b 15.1138(6)
_cell_length_c 16.7892(7)
_cell_measurement_reflns_used 5006
_cell_measurement_temperature 90(2)
_cell_measurement_theta_max 30.2
_cell_measurement_theta_min 2.5
_cell_volume 4039.3(3)
_computing_cell_refinement 'Apex2 (Bruker, 2004)'
_computing_data_collection 'Apex2 (Bruker, 2004)'
_computing_data_reduction 'SAINT (Bruker, 2004)'
_computing_molecular_graphics 'SHELXLTL 6.1 (Sheldrick, 2008)'
_computing_publication_material 'SHELXL-97 (Sheldrick, 2008)'
_computing_structure_refinement 'SHELXL-97 (Sheldrick, 2008)'
_computing_structure_solution 'SHELXS-97 (Sheldrick, 2008)'
_diffrn_ambient_temperature 90(2)
_diffrn_detector_area_resol_mean 8.3
_diffrn_measured_fraction_theta_full 0.998
_diffrn_measured_fraction_theta_max 0.998
_diffrn_measurement_device_type 'Bruker SMART Apex II'
_diffrn_measurement_method \w
_diffrn_radiation_monochromator graphite
_diffrn_radiation_source 'fine-focus sealed tube'
_diffrn_radiation_type MoK\a
_diffrn_radiation_wavelength 0.71073
_diffrn_reflns_av_R_equivalents 0.0314
_diffrn_reflns_av_sigmaI/netI 0.0254
_diffrn_reflns_limit_h_max 26
_diffrn_reflns_limit_h_min -26
_diffrn_reflns_limit_k_max 21
_diffrn_reflns_limit_k_min -21
_diffrn_reflns_limit_l_max 23
_diffrn_reflns_limit_l_min -23
_diffrn_reflns_number 22455
_diffrn_reflns_theta_full 30.00
_diffrn_reflns_theta_max 30.00
_diffrn_reflns_theta_min 1.86
_exptl_absorpt_coefficient_mu 0.793
_exptl_absorpt_correction_T_max 0.8837
_exptl_absorpt_correction_T_min 0.7634
_exptl_absorpt_correction_type multi-scan
_exptl_absorpt_process_details 'SADABS (Sheldrick, 2001)'
_exptl_crystal_colour yellow
_exptl_crystal_density_diffrn 1.200
_exptl_crystal_density_method 'not measured'
_exptl_crystal_description parallelepiped
_exptl_crystal_F_000 1544
_exptl_crystal_size_max 0.36
_exptl_crystal_size_mid 0.26
_exptl_crystal_size_min 0.16
_refine_diff_density_max 0.379
_refine_diff_density_min -0.336
_refine_diff_density_rms 0.054
_refine_ls_extinction_method none
_refine_ls_goodness_of_fit_ref 1.074
_refine_ls_hydrogen_treatment mixed
_refine_ls_matrix_type full
_refine_ls_number_parameters 252
_refine_ls_number_reflns 5889
_refine_ls_number_restraints 2
_refine_ls_restrained_S_all 1.074
_refine_ls_R_factor_all 0.0435
_refine_ls_R_factor_gt 0.0350
_refine_ls_shift/su_max 0.001
_refine_ls_shift/su_mean 0.000
_refine_ls_structure_factor_coef Fsqd
_refine_ls_weighting_details 'calc w=1/[\s^2^(Fo^2^)+(0.0502P)^2^+2.5696P] where P=(Fo^2^+2Fc^2^)/3'
_refine_ls_weighting_scheme calc
_refine_ls_wR_factor_gt 0.0941
_refine_ls_wR_factor_ref 0.0975
_reflns_number_gt 4927
_reflns_number_total 5889
_reflns_threshold_expression I>2\s(I)
_cod_data_source_file ic100831c_si_001_4.cif
_cod_data_source_block jf1308
_cod_original_sg_symbol_H-M 'C 2/c'
_cod_database_code 4316142

loop_
_symmetry_equiv_pos_as_xyz
'x, y, z'
'-x, y, -z+1/2'
'x+1/2, y+1/2, z'
'-x+1/2, y+1/2, -z+1/2'
'-x, -y, -z'
'x, -y, z-1/2'
'-x+1/2, -y+1/2, -z'
'x+1/2, -y+1/2, z-1/2'

loop_
_atom_site_label
_atom_site_type_symbol
_atom_site_fract_x
_atom_site_fract_y
_atom_site_fract_z
_atom_site_U_iso_or_equiv
_atom_site_adp_type
_atom_site_occupancy
_atom_site_symmetry_multiplicity
_atom_site_calc_flag
_atom_site_refinement_flags
_atom_site_disorder_assembly
_atom_site_disorder_group
Ge1 Ge 0.5000 0.386185(14) 0.2500 0.02186(7) Uani 0.87 2 d SP . 1
N1 N 0.4494(2) 0.29637(18) 0.28109(19) 0.0164(4) Uani 0.87 1 d PD A 1
H1 H 0.4746(12) 0.2472(11) 0.2964(14) 0.027(5) Uiso 0.87 1 d PD B 1
Ge1B Ge 0.5000 0.21297(11) 0.2500 0.0314(4) Uani 0.13 2 d SP . 2
N1B N 0.4473(17) 0.3073(16) 0.2661(17) 0.0164(4) Uani 0.13 1 d PD A 2
H1B H 0.477(7) 0.354(5) 0.301(8) 0.020 Uiso 0.13 1 d PD C 2
C1 C 0.38198(8) 0.29629(8) 0.29114(9) 0.0178(2) Uani 1 1 d . . .
C2 C 0.36946(8) 0.22156(8) 0.33254(9) 0.0188(2) Uani 1 1 d . A .
C3 C 0.29922(8) 0.21833(10) 0.33848(10) 0.0235(3) Uani 1 1 d . . .
H3 H 0.2902 0.1677 0.3653 0.028 Uiso 1 1 calc R A .
C4 C 0.24232(9) 0.28788(10) 0.30577(11) 0.0259(3) Uani 1 1 d . A .
H4 H 0.1951 0.2852 0.3109 0.031 Uiso 1 1 calc R . .
C5 C 0.25506(8) 0.36147(9) 0.26544(10) 0.0228(3) Uani 1 1 d . . .
H5 H 0.2160 0.4090 0.2429 0.027 Uiso 1 1 calc R A .
C6 C 0.32401(8) 0.36678(8) 0.25756(9) 0.0185(2) Uani 1 1 d . A .
C7 C 0.42768(8) 0.14424(9) 0.36177(9) 0.0194(2) Uani 1 1 d . . .
C8 C 0.50671(8) 0.14375(9) 0.44840(10) 0.0226(3) Uani 1 1 d . A .
C9 C 0.55955(9) 0.07081(10) 0.47068(10) 0.0263(3) Uani 1 1 d . . .
H9 H 0.6125 0.0700 0.5298 0.032 Uiso 1 1 calc R A .
C10 C 0.53700(9) -0.00034(9) 0.40915(10) 0.0254(3) Uani 1 1 d . A .
C11 C 0.45901(9) 0.00159(9) 0.32340(10) 0.0251(3) Uani 1 1 d . . .
H11 H 0.4426 -0.0468 0.2806 0.030 Uiso 1 1 calc R A .
C12 C 0.40414(9) 0.07283(9) 0.29849(10) 0.0223(3) Uani 1 1 d . A .
C13 C 0.53585(10) 0.22126(11) 0.51607(11) 0.0317(3) Uani 1 1 d . . .
H13A H 0.5541 0.2693 0.4922 0.048 Uiso 1 1 calc R A .
H13B H 0.5829 0.2028 0.5792 0.048 Uiso 1 1 calc R . .
H13C H 0.4895 0.2420 0.5207 0.048 Uiso 1 1 calc R . .
C14 C 0.59572(11) -0.07782(11) 0.43394(13) 0.0345(4) Uani 1 1 d . . .
H14A H 0.5873 -0.1209 0.4716 0.052 Uiso 1 1 calc R A .
H14B H 0.6540 -0.0569 0.4711 0.052 Uiso 1 1 calc R . .
H14C H 0.5840 -0.1059 0.3752 0.052 Uiso 1 1 calc R . .
C15 C 0.32244(10) 0.07523(11) 0.20247(11) 0.0336(3) Uani 1 1 d . . .
H15A H 0.3189 0.0236 0.1651 0.050 Uiso 1 1 calc R A .
H15B H 0.3197 0.1294 0.1688 0.050 Uiso 1 1 calc R . .
H15C H 0.2755 0.0742 0.2109 0.050 Uiso 1 1 calc R . .
C16 C 0.33502(8) 0.44440(8) 0.21084(9) 0.0188(2) Uani 1 1 d . . .
C17 C 0.31157(9) 0.43746(9) 0.11555(10) 0.0237(3) Uani 1 1 d . A .
C18 C 0.32576(10) 0.50907(10) 0.07397(10) 0.0291(3) Uani 1 1 d . . .
H18 H 0.3103 0.5043 0.0098 0.035 Uiso 1 1 calc R A .
C19 C 0.36193(9) 0.58727(10) 0.12343(11) 0.0281(3) Uani 1 1 d . A .
C20 C 0.38530(9) 0.59236(9) 0.21760(11) 0.0253(3) Uani 1 1 d . . .
H20 H 0.4103 0.6453 0.2524 0.030 Uiso 1 1 calc R A .
C21 C 0.37318(8) 0.52213(9) 0.26251(10) 0.0209(3) Uani 1 1 d . A .
C22 C 0.27496(11) 0.35261(11) 0.05997(11) 0.0328(3) Uani 1 1 d . . .
H22A H 0.3195 0.3083 0.0825 0.049 Uiso 1 1 calc R A .
H22B H 0.2500 0.3640 -0.0079 0.049 Uiso 1 1 calc R . .
H22C H 0.2316 0.3305 0.0693 0.049 Uiso 1 1 calc R . .
C23 C 0.37548(12) 0.66424(12) 0.07634(14) 0.0430(4) Uani 1 1 d . . .
H23A H 0.3785 0.6427 0.0233 0.064 Uiso 1 1 calc R A .
H23B H 0.4281 0.6942 0.1229 0.064 Uiso 1 1 calc R . .
H23C H 0.3286 0.7059 0.0522 0.064 Uiso 1 1 calc R . .
C24 C 0.40649(10) 0.52821(10) 0.36722(11) 0.0306(3) Uani 1 1 d . . .
H24A H 0.4578 0.4928 0.4038 0.046 Uiso 1 1 calc R A .
H24B H 0.3642 0.5057 0.3781 0.046 Uiso 1 1 calc R . .
H24C H 0.4191 0.5901 0.3878 0.046 Uiso 1 1 calc R . .

loop_
_atom_site_aniso_label
_atom_site_aniso_U_11
_atom_site_aniso_U_22
_atom_site_aniso_U_33
_atom_site_aniso_U_23
_atom_site_aniso_U_13
_atom_site_aniso_U_12
Ge1 0.02152(12) 0.01393(11) 0.03811(15) 0.000 0.02145(11) 0.000
N1 0.0188(5) 0.0139(10) 0.0226(12) 0.0049(6) 0.0151(8) 0.0017(6)
Ge1B 0.0456(10) 0.0162(7) 0.0567(12) 0.000 0.0435(10) 0.000
N1B 0.0188(5) 0.0139(10) 0.0226(12) 0.0049(6) 0.0151(8) 0.0017(6)
C1 0.0167(5) 0.0188(6) 0.0189(6) -0.0028(4) 0.0105(5) -0.0027(4)
C2 0.0174(6) 0.0207(6) 0.0187(6) 0.0000(4) 0.0101(5) -0.0017(4)
C3 0.0209(6) 0.0282(7) 0.0246(6) 0.0024(5) 0.0145(5) -0.0030(5)
C4 0.0190(6) 0.0324(7) 0.0308(7) 0.0018(6) 0.0164(6) -0.0007(5)
C5 0.0174(6) 0.0246(6) 0.0273(7) -0.0007(5) 0.0129(5) 0.0006(5)
C6 0.0184(6) 0.0185(6) 0.0190(6) -0.0020(4) 0.0105(5) -0.0016(4)
C7 0.0202(6) 0.0207(6) 0.0210(6) 0.0037(5) 0.0137(5) -0.0005(5)
C8 0.0206(6) 0.0271(6) 0.0215(6) 0.0013(5) 0.0126(5) -0.0007(5)
C9 0.0209(6) 0.0343(8) 0.0244(7) 0.0077(6) 0.0128(6) 0.0035(5)
C10 0.0280(7) 0.0257(7) 0.0308(7) 0.0093(5) 0.0214(6) 0.0053(5)
C11 0.0329(7) 0.0208(6) 0.0275(7) 0.0027(5) 0.0204(6) 0.0007(5)
C12 0.0254(6) 0.0211(6) 0.0217(6) 0.0031(5) 0.0138(5) -0.0012(5)
C13 0.0260(7) 0.0365(8) 0.0262(7) -0.0062(6) 0.0103(6) -0.0025(6)
C14 0.0374(8) 0.0312(8) 0.0443(9) 0.0146(7) 0.0283(8) 0.0127(6)
C15 0.0344(8) 0.0272(7) 0.0258(7) -0.0021(6) 0.0079(6) -0.0010(6)
C16 0.0156(5) 0.0178(6) 0.0223(6) 0.0001(5) 0.0100(5) 0.0014(4)
C17 0.0226(6) 0.0230(6) 0.0220(6) -0.0004(5) 0.0100(5) -0.0003(5)
C18 0.0293(7) 0.0317(7) 0.0225(7) 0.0058(6) 0.0118(6) 0.0022(6)
C19 0.0234(7) 0.0230(6) 0.0362(8) 0.0101(6) 0.0153(6) 0.0045(5)
C20 0.0215(6) 0.0156(6) 0.0368(8) 0.0004(5) 0.0149(6) 0.0015(5)
C21 0.0179(6) 0.0186(6) 0.0276(7) -0.0025(5) 0.0133(5) 0.0014(4)
C22 0.0375(8) 0.0306(8) 0.0241(7) -0.0070(6) 0.0130(7) -0.0065(6)
C23 0.0424(10) 0.0338(9) 0.0489(10) 0.0186(8) 0.0227(9) 0.0015(7)
C24 0.0322(8) 0.0308(7) 0.0302(7) -0.0102(6) 0.0180(7) -0.0061(6)

loop_
_atom_type_symbol
_atom_type_description
_atom_type_scat_dispersion_real
_atom_type_scat_dispersion_imag
_atom_type_scat_source
C C 0.0033 0.0016 'International Tables Vol C Tables 4.2.6.8 and 6.1.1.4'
H H 0.0000 0.0000 'International Tables Vol C Tables 4.2.6.8 and 6.1.1.4'
N N 0.0061 0.0033 'International Tables Vol C Tables 4.2.6.8 and 6.1.1.4'
Ge Ge 0.1547 1.8001 'International Tables Vol C Tables 4.2.6.8 and 6.1.1.4'

loop_
_geom_angle_atom_site_label_1
_geom_angle_atom_site_label_2
_geom_angle_atom_site_label_3
_geom_angle
_geom_angle_site_symmetry_1
_geom_angle_site_symmetry_3
_geom_angle_publ_flag
N1 Ge1 N1 88.6(2) . 2_655 ?
C1 N1 Ge1 132.83(19) . . ?
C1 N1 H1 111.8(14) . . ?
Ge1 N1 H1 115.1(14) . . ?
N1B Ge1B N1B 79.0(14) 2_655 . ?
C1 N1B Ge1B 123.2(13) . . ?
C1 N1B H1B 103(8) . . ?
Ge1B N1B H1B 121(9) . . ?
N1 C1 C6 121.73(13) . . ?
N1 C1 C2 118.62(13) . . ?
C6 C1 C2 119.59(11) . . ?
C6 C1 N1B 112.7(8) . . ?
C2 C1 N1B 127.3(8) . . ?
C3 C2 C1 119.36(12) . . ?
C3 C2 C7 121.07(12) . . ?
C1 C2 C7 119.38(11) . . ?
C4 C3 C2 121.05(13) . . ?
C4 C3 H3 119.5 . . ?
C2 C3 H3 119.5 . . ?
C3 C4 C5 119.41(12) . . ?
C3 C4 H4 120.3 . . ?
C5 C4 H4 120.3 . . ?
C4 C5 C6 121.20(12) . . ?
C4 C5 H5 119.4 . . ?
C6 C5 H5 119.4 . . ?
C5 C6 C1 119.39(12) . . ?
C5 C6 C16 120.57(12) . . ?
C1 C6 C16 120.01(11) . . ?
C12 C7 C8 119.62(12) . . ?
C12 C7 C2 118.75(12) . . ?
C8 C7 C2 121.54(12) . . ?
C9 C8 C7 119.04(13) . . ?
C9 C8 C13 119.83(13) . . ?
C7 C8 C13 121.11(13) . . ?
C10 C9 C8 121.97(13) . . ?
C10 C9 H9 119.0 . . ?
C8 C9 H9 119.0 . . ?
C9 C10 C11 118.25(13) . . ?
C9 C10 C14 121.09(14) . . ?
C11 C10 C14 120.66(14) . . ?
C10 C11 C12 121.69(13) . . ?
C10 C11 H11 119.2 . . ?
C12 C11 H11 119.2 . . ?
C11 C12 C7 119.41(13) . . ?
C11 C12 C15 120.22(13) . . ?
C7 C12 C15 120.30(13) . . ?
C8 C13 H13A 109.5 . . ?
C8 C13 H13B 109.5 . . ?
H13A C13 H13B 109.5 . . ?
C8 C13 H13C 109.5 . . ?
H13A C13 H13C 109.5 . . ?
H13B C13 H13C 109.5 . . ?
C10 C14 H14A 109.5 . . ?
C10 C14 H14B 109.5 . . ?
H14A C14 H14B 109.5 . . ?
C10 C14 H14C 109.5 . . ?
H14A C14 H14C 109.5 . . ?
H14B C14 H14C 109.5 . . ?
C12 C15 H15A 109.5 . . ?
C12 C15 H15B 109.5 . . ?
H15A C15 H15B 109.5 . . ?
C12 C15 H15C 109.5 . . ?
H15A C15 H15C 109.5 . . ?
H15B C15 H15C 109.5 . . ?
C21 C16 C17 119.87(12) . . ?
C21 C16 C6 120.60(12) . . ?
C17 C16 C6 119.41(11) . . ?
C18 C17 C16 118.92(13) . . ?
C18 C17 C22 120.03(13) . . ?
C16 C17 C22 121.00(13) . . ?
C19 C18 C17 122.02(14) . . ?
C19 C18 H18 119.0 . . ?
C17 C18 H18 119.0 . . ?
C20 C19 C18 118.09(13) . . ?
C20 C19 C23 120.95(15) . . ?
C18 C19 C23 120.96(15) . . ?
C19 C20 C21 121.94(13) . . ?
C19 C20 H20 119.0 . . ?
C21 C20 H20 119.0 . . ?
C20 C21 C16 119.15(12) . . ?
C20 C21 C24 119.71(12) . . ?
C16 C21 C24 121.00(12) . . ?
C17 C22 H22A 109.5 . . ?
C17 C22 H22B 109.5 . . ?
H22A C22 H22B 109.5 . . ?
C17 C22 H22C 109.5 . . ?
H22A C22 H22C 109.5 . . ?
H22B C22 H22C 109.5 . . ?
C19 C23 H23A 109.5 . . ?
C19 C23 H23B 109.5 . . ?
H23A C23 H23B 109.5 . . ?
C19 C23 H23C 109.5 . . ?
H23A C23 H23C 109.5 . . ?
H23B C23 H23C 109.5 . . ?
C21 C24 H24A 109.5 . . ?
C21 C24 H24B 109.5 . . ?
H24A C24 H24B 109.5 . . ?
C21 C24 H24C 109.5 . . ?
H24A C24 H24C 109.5 . . ?
H24B C24 H24C 109.5 . . ?

loop_
_geom_bond_atom_site_label_1
_geom_bond_atom_site_label_2
_geom_bond_distance
_geom_bond_site_symmetry_2
_geom_bond_publ_flag
Ge1 N1 1.896(2) . ?
N1 C1 1.384(3) . ?
N1 H1 0.844(15) . ?
Ge1B N1B 1.85(3) . ?
N1B C1 1.53(2) . ?
N1B H1B 0.89(2) . ?
C1 C6 1.4101(18) . ?
C1 C2 1.4134(17) . ?
C2 C3 1.3962(18) . ?
C2 C7 1.4962(18) . ?
C3 C4 1.388(2) . ?
C3 H3 0.9500 . ?
C4 C5 1.3910(19) . ?
C4 H4 0.9500 . ?
C5 C6 1.3928(18) . ?
C5 H5 0.9500 . ?
C6 C16 1.4887(18) . ?
C7 C12 1.4041(19) . ?
C7 C8 1.4059(19) . ?
C8 C9 1.398(2) . ?
C8 C13 1.510(2) . ?
C9 C10 1.386(2) . ?
C9 H9 0.9500 . ?
C10 C11 1.390(2) . ?
C10 C14 1.511(2) . ?
C11 C12 1.3952(19) . ?
C11 H11 0.9500 . ?
C12 C15 1.506(2) . ?
C13 H13A 0.9800 . ?
C13 H13B 0.9800 . ?
C13 H13C 0.9800 . ?
C14 H14A 0.9800 . ?
C14 H14B 0.9800 . ?
C14 H14C 0.9800 . ?
C15 H15A 0.9800 . ?
C15 H15B 0.9800 . ?
C15 H15C 0.9800 . ?
C16 C21 1.4030(17) . ?
C16 C17 1.4089(19) . ?
C17 C18 1.393(2) . ?
C17 C22 1.512(2) . ?
C18 C19 1.390(2) . ?
C18 H18 0.9500 . ?
C19 C20 1.389(2) . ?
C19 C23 1.506(2) . ?
C20 C21 1.3927(19) . ?
C20 H20 0.9500 . ?
C21 C24 1.509(2) . ?
C22 H22A 0.9800 . ?
C22 H22B 0.9800 . ?
C22 H22C 0.9800 . ?
C23 H23A 0.9800 . ?
C23 H23B 0.9800 . ?
C23 H23C 0.9800 . ?
C24 H24A 0.9800 . ?
C24 H24B 0.9800 . ?
C24 H24C 0.9800 . ?
